data_4330928
loop_
_publ_author_name
'Marc D. Walter'
'Peter S. White'

_publ_section_title
;
 Reactivity Studies on [Cp'FeI]2: Monomeric Amido, Phenoxo, and Alkyl
 Complexes
;
_journal_name_full 'Inorganic Chemistry'
_journal_page_first 11860
_journal_page_last 11872
_journal_paper_doi 10.1021/ic301770f
_journal_volume 51
_journal_year 2012
_chemical_formula_moiety 'C62 H100 Fe2 O2'
_chemical_formula_sum 'C62 H100 Fe2 O2'
_chemical_formula_weight 989.12
_space_group_IT_number 14
_symmetry_cell_setting monoclinic
_symmetry_space_group_name_Hall '-P 2yn'
_symmetry_space_group_name_H-M 'P 1 21/n 1'
_atom_sites_solution_hydrogens geom
_atom_sites_solution_primary direct
_atom_sites_solution_secondary difmap
_audit_creation_method SHELXL-97
_cell_angle_alpha 90.00
_cell_angle_beta 93.7720(10)
_cell_angle_gamma 90.00
_cell_formula_units_Z 2
_cell_length_a 11.1695(5)
_cell_length_b 14.3936(6)
_cell_length_c 19.9752(8)
_cell_measurement_reflns_used 4672
_cell_measurement_temperature 100(2)
_cell_measurement_theta_max 29.91
_cell_measurement_theta_min 2.58
_cell_volume 3204.4(2)
_computing_cell_refinement 'Bruker APEX2'
_computing_data_collection 'Bruker APEX2'
_computing_data_reduction 'Bruker SHELXTL'
_computing_molecular_graphics 'Bruker SHELXTL'
_computing_publication_material 'Bruker SHELXTL'
_computing_structure_refinement 'Bruker SHELXTL'
_computing_structure_solution 'Bruker SHELXTL'
_diffrn_ambient_temperature 100(2)
_diffrn_measured_fraction_theta_full 0.982
_diffrn_measured_fraction_theta_max 0.982
_diffrn_measurement_device_type 'Bruker SMART APEX-II'
_diffrn_measurement_method '\w scans'
_diffrn_radiation_monochromator graphite
_diffrn_radiation_source 'fine-focus sealed tube'
_diffrn_radiation_type MoK\a
_diffrn_radiation_wavelength 0.71073
_diffrn_reflns_av_R_equivalents 0.0325
_diffrn_reflns_av_sigmaI/netI 0.0531
_diffrn_reflns_limit_h_max 15
_diffrn_reflns_limit_h_min -10
_diffrn_reflns_limit_k_max 14
_diffrn_reflns_limit_k_min -20
_diffrn_reflns_limit_l_max 27
_diffrn_reflns_limit_l_min -28
_diffrn_reflns_number 18861
_diffrn_reflns_theta_full 30.12
_diffrn_reflns_theta_max 30.12
_diffrn_reflns_theta_min 2.15
_exptl_absorpt_coefficient_mu 0.488
_exptl_absorpt_correction_T_max 0.9087
_exptl_absorpt_correction_T_min 0.8877
_exptl_absorpt_correction_type multi-scan
_exptl_absorpt_process_details SADABS-2004/1
_exptl_crystal_colour green
_exptl_crystal_density_diffrn 1.025
_exptl_crystal_description block
_exptl_crystal_F_000 1080
_exptl_crystal_size_max 0.25
_exptl_crystal_size_mid 0.25
_exptl_crystal_size_min 0.20
_refine_diff_density_max 1.340
_refine_diff_density_min -0.313
_refine_diff_density_rms 0.071
_refine_ls_extinction_method none
_refine_ls_goodness_of_fit_ref 1.052
_refine_ls_hydrogen_treatment constr
_refine_ls_matrix_type full
_refine_ls_number_parameters 313
_refine_ls_number_reflns 9281
_refine_ls_number_restraints 0
_refine_ls_restrained_S_all 1.052
_refine_ls_R_factor_all 0.0708
_refine_ls_R_factor_gt 0.0491
_refine_ls_shift/su_max 0.001
_refine_ls_shift/su_mean 0.000
_refine_ls_structure_factor_coef Fsqd
_refine_ls_weighting_details 'calc w=1/[\s^2^(Fo^2^)+(0.0792P)^2^+0.0000P] where P=(Fo^2^+2Fc^2^)/3'
_refine_ls_weighting_scheme calc
_refine_ls_wR_factor_gt 0.1307
_refine_ls_wR_factor_ref 0.1399
_reflns_number_gt 6839
_reflns_number_total 9281
_reflns_threshold_expression >2sigma(I)
_cod_data_source_file ic301770f_si_002_1.cif
_cod_data_source_block shelxl
_cod_original_sg_symbol_H-M 'P 1 21/n 1 '
_cod_database_code 4330928

loop_
_symmetry_equiv_pos_as_xyz
'x, y, z'
'-x+1/2, y+1/2, -z+1/2'
'-x, -y, -z'
'x-1/2, -y-1/2, z-1/2'

loop_
_atom_site_label
_atom_site_type_symbol
_atom_site_fract_x
_atom_site_fract_y
_atom_site_fract_z
_atom_site_U_iso_or_equiv
_atom_site_adp_type
_atom_site_occupancy
_atom_site_symmetry_multiplicity
_atom_site_calc_flag
_atom_site_refinement_flags
Fe1 Fe 0.49287(2) 0.064876(17) -0.060911(11) 0.01649(8) Uani 1 1 d .
O1 O 0.56462(11) 0.06078(9) 0.03280(6) 0.0216(3) Uani 1 1 d .
C1 C 0.54107(15) 0.07857(13) -0.17141(8) 0.0188(3) Uani 1 1 d .
C2 C 0.60055(15) 0.15434(13) -0.13525(8) 0.0185(3) Uani 1 1 d .
C3 C 0.50895(14) 0.20932(13) -0.10783(8) 0.0190(3) Uani 1 1 d .
H3 H 0.5230 0.2635 -0.0813 0.023 Uiso 1 1 calc R
C4 C 0.39411(15) 0.17139(12) -0.12598(8) 0.0181(3) Uani 1 1 d .
C5 C 0.41474(15) 0.09166(12) -0.16527(8) 0.0179(3) Uani 1 1 d .
H5 H 0.3536 0.0524 -0.1848 0.022 Uiso 1 1 calc R
C11 C 0.58721(16) -0.00533(13) -0.21010(9) 0.0218(4) Uani 1 1 d .
C12 C 0.64960(17) -0.07733(13) -0.16305(10) 0.0244(4) Uani 1 1 d .
H12A H 0.6787 -0.1289 -0.1896 0.037 Uiso 1 1 calc R
H12B H 0.5924 -0.1009 -0.1320 0.037 Uiso 1 1 calc R
H12C H 0.7175 -0.0481 -0.1375 0.037 Uiso 1 1 calc R
C13 C 0.67284(19) 0.02313(15) -0.26362(10) 0.0299(4) Uani 1 1 d .
H13A H 0.7452 0.0513 -0.2418 0.045 Uiso 1 1 calc R
H13B H 0.6329 0.0682 -0.2943 0.045 Uiso 1 1 calc R
H13C H 0.6951 -0.0319 -0.2889 0.045 Uiso 1 1 calc R
C14 C 0.48121(18) -0.05650(15) -0.24727(11) 0.0308(4) Uani 1 1 d .
H14A H 0.4380 -0.0135 -0.2783 0.046 Uiso 1 1 calc R
H14B H 0.4267 -0.0797 -0.2146 0.046 Uiso 1 1 calc R
H14C H 0.5117 -0.1088 -0.2725 0.046 Uiso 1 1 calc R
C21 C 0.73246(15) 0.18790(14) -0.12755(9) 0.0231(4) Uani 1 1 d .
C22 C 0.74880(17) 0.26106(15) -0.07158(10) 0.0284(4) Uani 1 1 d .
H22A H 0.7278 0.2338 -0.0290 0.043 Uiso 1 1 calc R
H22B H 0.6964 0.3143 -0.0825 0.043 Uiso 1 1 calc R
H22C H 0.8326 0.2817 -0.0676 0.043 Uiso 1 1 calc R
C23 C 0.82191(16) 0.11021(16) -0.10913(11) 0.0321(4) Uani 1 1 d .
H23A H 0.9021 0.1368 -0.1002 0.048 Uiso 1 1 calc R
H23B H 0.8232 0.0661 -0.1464 0.048 Uiso 1 1 calc R
H23C H 0.7978 0.0779 -0.0690 0.048 Uiso 1 1 calc R
C24 C 0.76334(18) 0.23682(15) -0.19270(10) 0.0316(4) Uani 1 1 d .
H24A H 0.8459 0.2602 -0.1878 0.047 Uiso 1 1 calc R
H24B H 0.7081 0.2888 -0.2018 0.047 Uiso 1 1 calc R
H24C H 0.7558 0.1926 -0.2300 0.047 Uiso 1 1 calc R
C41 C 0.27505(15) 0.21671(13) -0.11286(9) 0.0222(4) Uani 1 1 d .
C42 C 0.2748(2) 0.2505(3) -0.04109(14) 0.0689(11) Uani 1 1 d .
H42A H 0.3393 0.2960 -0.0325 0.103 Uiso 1 1 calc R
H42B H 0.2875 0.1978 -0.0104 0.103 Uiso 1 1 calc R
H42C H 0.1974 0.2797 -0.0339 0.103 Uiso 1 1 calc R
C43 C 0.1713(2) 0.1496(2) -0.12394(18) 0.0583(8) Uani 1 1 d .
H43A H 0.0957 0.1821 -0.1177 0.087 Uiso 1 1 calc R
H43B H 0.1809 0.0984 -0.0917 0.087 Uiso 1 1 calc R
H43C H 0.1699 0.1247 -0.1697 0.087 Uiso 1 1 calc R
C44 C 0.2557(3) 0.2977(2) -0.16050(19) 0.0707(11) Uani 1 1 d .
H44A H 0.3198 0.3434 -0.1517 0.106 Uiso 1 1 calc R
H44B H 0.1780 0.3266 -0.1538 0.106 Uiso 1 1 calc R
H44C H 0.2569 0.2755 -0.2068 0.106 Uiso 1 1 calc R
C51 C 0.62990(15) 0.12725(13) 0.06599(8) 0.0202(3) Uani 1 1 d .
C52 C 0.75111(16) 0.11403(13) 0.08465(9) 0.0224(4) Uani 1 1 d .
H52 H 0.7878 0.0564 0.0752 0.027 Uiso 1 1 calc R
C53 C 0.81949(16) 0.18380(14) 0.11697(9) 0.0235(4) Uani 1 1 d .
C54 C 0.76343(16) 0.26675(14) 0.13252(9) 0.0242(4) Uani 1 1 d .
H54 H 0.8094 0.3141 0.1552 0.029 Uiso 1 1 calc R
C55 C 0.64167(16) 0.28237(13) 0.11584(9) 0.0222(4) Uani 1 1 d .
C56 C 0.57603(15) 0.21226(13) 0.08165(9) 0.0205(3) Uani 1 1 d .
H56 H 0.4936 0.2222 0.0688 0.025 Uiso 1 1 calc R
C531 C 0.95472(17) 0.16788(15) 0.13375(10) 0.0289(4) Uani 1 1 d .
C532 C 1.0179(2) 0.25609(18) 0.16046(16) 0.0516(7) Uani 1 1 d .
H53A H 1.0050 0.3063 0.1276 0.077 Uiso 1 1 calc R
H53B H 1.1041 0.2441 0.1680 0.077 Uiso 1 1 calc R
H53C H 0.9852 0.2744 0.2028 0.077 Uiso 1 1 calc R
C533 C 1.0134(2) 0.1366(3) 0.07085(12) 0.0547(8) Uani 1 1 d .
H53D H 0.9790 0.0771 0.0556 0.082 Uiso 1 1 calc R
H53E H 1.1000 0.1294 0.0810 0.082 Uiso 1 1 calc R
H53F H 0.9991 0.1833 0.0355 0.082 Uiso 1 1 calc R
C534 C 0.97149(19) 0.09347(17) 0.18841(11) 0.0338(5) Uani 1 1 d .
H53G H 0.9349 0.1147 0.2290 0.051 Uiso 1 1 calc R
H53H H 1.0573 0.0825 0.1986 0.051 Uiso 1 1 calc R
H53I H 0.9329 0.0356 0.1726 0.051 Uiso 1 1 calc R
C551 C 0.57868(19) 0.37277(15) 0.13316(11) 0.0311(4) Uani 1 1 d .
C552 C 0.5269(2) 0.41943(17) 0.06905(14) 0.0454(6) Uani 1 1 d .
H55A H 0.5912 0.4306 0.0390 0.068 Uiso 1 1 calc R
H55B H 0.4899 0.4787 0.0803 0.068 Uiso 1 1 calc R
H55C H 0.4661 0.3789 0.0467 0.068 Uiso 1 1 calc R
C553 C 0.4776(2) 0.35019(19) 0.17892(15) 0.0500(7) Uani 1 1 d .
H55D H 0.4191 0.3091 0.1552 0.075 Uiso 1 1 calc R
H55E H 0.4379 0.4078 0.1912 0.075 Uiso 1 1 calc R
H55F H 0.5113 0.3192 0.2196 0.075 Uiso 1 1 calc R
C554 C 0.6645(2) 0.44196(16) 0.17015(13) 0.0388(5) Uani 1 1 d .
H55G H 0.7007 0.4129 0.2110 0.058 Uiso 1 1 calc R
H55H H 0.6197 0.4974 0.1822 0.058 Uiso 1 1 calc R
H55I H 0.7278 0.4597 0.1409 0.058 Uiso 1 1 calc R

loop_
_atom_site_aniso_label
_atom_site_aniso_U_11
_atom_site_aniso_U_22
_atom_site_aniso_U_33
_atom_site_aniso_U_23
_atom_site_aniso_U_13
_atom_site_aniso_U_12
Fe1 0.01744(12) 0.01501(13) 0.01686(12) 0.00101(9) -0.00008(8) -0.00091(9)
O1 0.0267(6) 0.0179(6) 0.0197(6) 0.0004(5) -0.0024(5) -0.0053(5)
C1 0.0193(8) 0.0199(9) 0.0173(7) 0.0024(6) 0.0020(6) 0.0027(6)
C2 0.0171(7) 0.0188(9) 0.0199(8) 0.0044(6) 0.0020(6) 0.0001(6)
C3 0.0192(8) 0.0160(8) 0.0219(8) 0.0016(6) 0.0005(6) -0.0001(6)
C4 0.0179(7) 0.0170(8) 0.0194(7) 0.0022(6) 0.0007(6) 0.0019(6)
C5 0.0182(7) 0.0160(8) 0.0194(8) 0.0009(6) -0.0008(6) 0.0013(6)
C11 0.0235(8) 0.0205(9) 0.0215(8) -0.0006(7) 0.0025(6) 0.0040(7)
C12 0.0252(9) 0.0207(10) 0.0280(9) 0.0038(7) 0.0055(7) 0.0040(7)
C13 0.0402(11) 0.0251(10) 0.0259(9) 0.0014(8) 0.0135(8) 0.0075(8)
C14 0.0316(10) 0.0288(11) 0.0315(10) -0.0112(8) -0.0015(8) 0.0046(8)
C21 0.0164(8) 0.0251(10) 0.0281(9) 0.0029(7) 0.0039(6) -0.0030(7)
C22 0.0215(9) 0.0295(11) 0.0341(10) 0.0006(8) 0.0018(7) -0.0083(8)
C23 0.0180(8) 0.0341(12) 0.0439(12) 0.0035(9) 0.0004(8) -0.0016(8)
C24 0.0328(10) 0.0283(11) 0.0348(10) 0.0060(9) 0.0108(8) -0.0073(8)
C41 0.0191(8) 0.0196(9) 0.0276(9) -0.0011(7) 0.0001(6) 0.0037(7)
C42 0.0376(13) 0.118(3) 0.0498(15) -0.0386(17) -0.0045(11) 0.0356(16)
C43 0.0212(10) 0.0410(15) 0.114(3) -0.0208(16) 0.0125(13) 0.0016(10)
C44 0.0459(15) 0.0589(19) 0.111(3) 0.0539(19) 0.0311(16) 0.0334(14)
C51 0.0192(8) 0.0225(9) 0.0184(7) 0.0088(6) -0.0020(6) -0.0057(7)
C52 0.0238(8) 0.0185(9) 0.0246(8) 0.0022(7) 0.0002(7) -0.0014(7)
C53 0.0211(8) 0.0251(10) 0.0237(8) 0.0044(7) -0.0019(6) -0.0040(7)
C54 0.0279(9) 0.0218(9) 0.0224(8) -0.0004(7) -0.0030(7) -0.0089(7)
C55 0.0277(9) 0.0194(9) 0.0198(8) -0.0005(7) 0.0039(6) -0.0042(7)
C56 0.0193(8) 0.0205(9) 0.0217(8) -0.0002(7) 0.0009(6) -0.0031(6)
C531 0.0214(9) 0.0304(11) 0.0338(10) 0.0057(8) -0.0063(7) -0.0036(8)
C532 0.0292(11) 0.0350(14) 0.087(2) 0.0094(13) -0.0230(12) -0.0084(10)
C533 0.0235(11) 0.102(3) 0.0387(13) 0.0063(14) 0.0009(9) 0.0061(12)
C534 0.0305(10) 0.0324(12) 0.0373(11) 0.0066(9) -0.0066(8) 0.0012(9)
C551 0.0332(10) 0.0239(10) 0.0365(10) -0.0091(8) 0.0051(8) -0.0044(8)
C552 0.0497(14) 0.0231(12) 0.0615(16) -0.0049(10) -0.0112(12) 0.0077(10)
C553 0.0449(13) 0.0402(15) 0.0680(17) -0.0209(13) 0.0266(12) -0.0061(11)
C554 0.0457(13) 0.0269(12) 0.0439(12) -0.0146(10) 0.0037(10) -0.0040(9)

loop_
_atom_type_symbol
_atom_type_description
_atom_type_scat_dispersion_real
_atom_type_scat_dispersion_imag
_atom_type_scat_source
C C 0.0033 0.0016 'International Tables Vol C Tables 4.2.6.8 and 6.1.1.4'
H H 0.0000 0.0000 'International Tables Vol C Tables 4.2.6.8 and 6.1.1.4'
O O 0.0106 0.0060 'International Tables Vol C Tables 4.2.6.8 and 6.1.1.4'
Fe Fe 0.3463 0.8444 'International Tables Vol C Tables 4.2.6.8 and 6.1.1.4'

loop_
_geom_angle_atom_site_label_1
_geom_angle_atom_site_label_2
_geom_angle_atom_site_label_3
_geom_angle
_geom_angle_site_symmetry_1
_geom_angle_site_symmetry_3
O1 Fe1 O1 80.03(5) . 3_655
O1 Fe1 C5 171.77(6) . .
O1 Fe1 C5 107.61(6) 3_655 .
O1 Fe1 C4 135.70(6) . .
O1 Fe1 C4 128.33(6) 3_655 .
C5 Fe1 C4 36.80(6) . .
O1 Fe1 C3 111.98(6) . .
O1 Fe1 C3 164.71(6) 3_655 .
C5 Fe1 C3 59.97(6) . .
C4 Fe1 C3 36.38(6) . .
O1 Fe1 C1 142.73(6) . .
O1 Fe1 C1 116.19(6) 3_655 .
C5 Fe1 C1 36.73(6) . .
C4 Fe1 C1 61.79(6) . .
C3 Fe1 C1 60.23(6) . .
O1 Fe1 C2 114.77(6) . .
O1 Fe1 C2 148.59(6) 3_655 .
C5 Fe1 C2 60.19(6) . .
C4 Fe1 C2 60.97(6) . .
C3 Fe1 C2 35.83(6) . .
C1 Fe1 C2 36.06(6) . .
C51 O1 Fe1 127.77(11) . .
C51 O1 Fe1 132.23(11) . 3_655
Fe1 O1 Fe1 99.97(5) . 3_655
C5 C1 C2 106.26(15) . .
C5 C1 C11 120.56(15) . .
C2 C1 C11 133.17(15) . .
C5 C1 Fe1 68.80(9) . .
C2 C1 Fe1 73.48(9) . .
C11 C1 Fe1 121.21(12) . .
C3 C2 C1 106.97(14) . .
C3 C2 C21 119.28(16) . .
C1 C2 C21 133.47(15) . .
C3 C2 Fe1 69.72(9) . .
C1 C2 Fe1 70.46(9) . .
C21 C2 Fe1 129.06(11) . .
C4 C3 C2 110.28(16) . .
C4 C3 Fe1 70.23(10) . .
C2 C3 Fe1 74.46(10) . .
C4 C3 H3 124.9 . .
C2 C3 H3 124.9 . .
Fe1 C3 H3 122.0 . .
C5 C4 C3 106.01(15) . .
C5 C4 C41 128.25(15) . .
C3 C4 C41 125.27(16) . .
C5 C4 Fe1 71.16(10) . .
C3 C4 Fe1 73.39(10) . .
C41 C4 Fe1 126.44(12) . .
C4 C5 C1 110.47(15) . .
C4 C5 Fe1 72.04(9) . .
C1 C5 Fe1 74.46(9) . .
C4 C5 H5 124.8 . .
C1 C5 H5 124.8 . .
Fe1 C5 H5 120.3 . .
C12 C11 C13 109.13(15) . .
C12 C11 C1 112.05(14) . .
C13 C11 C1 112.60(16) . .
C12 C11 C14 105.99(16) . .
C13 C11 C14 106.60(16) . .
C1 C11 C14 110.13(14) . .
C11 C12 H12A 109.5 . .
C11 C12 H12B 109.5 . .
H12A C12 H12B 109.5 . .
C11 C12 H12C 109.5 . .
H12A C12 H12C 109.5 . .
H12B C12 H12C 109.5 . .
C11 C13 H13A 109.5 . .
C11 C13 H13B 109.5 . .
H13A C13 H13B 109.5 . .
C11 C13 H13C 109.5 . .
H13A C13 H13C 109.5 . .
H13B C13 H13C 109.5 . .
C11 C14 H14A 109.5 . .
C11 C14 H14B 109.5 . .
H14A C14 H14B 109.5 . .
C11 C14 H14C 109.5 . .
H14A C14 H14C 109.5 . .
H14B C14 H14C 109.5 . .
C23 C21 C22 106.35(16) . .
C23 C21 C24 111.04(16) . .
C22 C21 C24 106.20(16) . .
C23 C21 C2 113.48(16) . .
C22 C21 C2 110.64(14) . .
C24 C21 C2 108.88(15) . .
C21 C22 H22A 109.5 . .
C21 C22 H22B 109.5 . .
H22A C22 H22B 109.5 . .
C21 C22 H22C 109.5 . .
H22A C22 H22C 109.5 . .
H22B C22 H22C 109.5 . .
C21 C23 H23A 109.5 . .
C21 C23 H23B 109.5 . .
H23A C23 H23B 109.5 . .
C21 C23 H23C 109.5 . .
H23A C23 H23C 109.5 . .
H23B C23 H23C 109.5 . .
C21 C24 H24A 109.5 . .
C21 C24 H24B 109.5 . .
H24A C24 H24B 109.5 . .
C21 C24 H24C 109.5 . .
H24A C24 H24C 109.5 . .
H24B C24 H24C 109.5 . .
C44 C41 C42 109.8(3) . .
C44 C41 C43 108.9(2) . .
C42 C41 C43 107.1(2) . .
C44 C41 C4 108.23(16) . .
C42 C41 C4 110.96(16) . .
C43 C41 C4 111.79(17) . .
C41 C42 H42A 109.5 . .
C41 C42 H42B 109.5 . .
H42A C42 H42B 109.5 . .
C41 C42 H42C 109.5 . .
H42A C42 H42C 109.5 . .
H42B C42 H42C 109.5 . .
C41 C43 H43A 109.5 . .
C41 C43 H43B 109.5 . .
H43A C43 H43B 109.5 . .
C41 C43 H43C 109.5 . .
H43A C43 H43C 109.5 . .
H43B C43 H43C 109.5 . .
C41 C44 H44A 109.5 . .
C41 C44 H44B 109.5 . .
H44A C44 H44B 109.5 . .
C41 C44 H44C 109.5 . .
H44A C44 H44C 109.5 . .
H44B C44 H44C 109.5 . .
O1 C51 C52 121.22(17) . .
O1 C51 C56 120.01(15) . .
C52 C51 C56 118.76(16) . .
C51 C52 C53 121.23(18) . .
C51 C52 H52 119.4 . .
C53 C52 H52 119.4 . .
C54 C53 C52 118.69(16) . .
C54 C53 C531 121.81(17) . .
C52 C53 C531 119.49(18) . .
C53 C54 C55 121.99(17) . .
C53 C54 H54 119.0 . .
C55 C54 H54 119.0 . .
C54 C55 C56 118.11(17) . .
C54 C55 C551 122.55(17) . .
C56 C55 C551 119.34(17) . .
C55 C56 C51 121.17(16) . .
C55 C56 H56 119.4 . .
C51 C56 H56 119.4 . .
C533 C531 C532 108.6(2) . .
C533 C531 C534 110.0(2) . .
C532 C531 C534 107.41(18) . .
C533 C531 C53 109.47(16) . .
C532 C531 C53 112.02(18) . .
C534 C531 C53 109.32(16) . .
C531 C532 H53A 109.5 . .
C531 C532 H53B 109.5 . .
H53A C532 H53B 109.5 . .
C531 C532 H53C 109.5 . .
H53A C532 H53C 109.5 . .
H53B C532 H53C 109.5 . .
C531 C533 H53D 109.5 . .
C531 C533 H53E 109.5 . .
H53D C533 H53E 109.5 . .
C531 C533 H53F 109.5 . .
H53D C533 H53F 109.5 . .
H53E C533 H53F 109.5 . .
C531 C534 H53G 109.5 . .
C531 C534 H53H 109.5 . .
H53G C534 H53H 109.5 . .
C531 C534 H53I 109.5 . .
H53G C534 H53I 109.5 . .
H53H C534 H53I 109.5 . .
C552 C551 C55 109.83(17) . .
C552 C551 C553 109.9(2) . .
C55 C551 C553 108.79(18) . .
C552 C551 C554 107.96(19) . .
C55 C551 C554 112.23(18) . .
C553 C551 C554 108.11(19) . .
C551 C552 H55A 109.5 . .
C551 C552 H55B 109.5 . .
H55A C552 H55B 109.5 . .
C551 C552 H55C 109.5 . .
H55A C552 H55C 109.5 . .
H55B C552 H55C 109.5 . .
C551 C553 H55D 109.5 . .
C551 C553 H55E 109.5 . .
H55D C553 H55E 109.5 . .
C551 C553 H55F 109.5 . .
H55D C553 H55F 109.5 . .
H55E C553 H55F 109.5 . .
C551 C554 H55G 109.5 . .
C551 C554 H55H 109.5 . .
H55G C554 H55H 109.5 . .
C551 C554 H55I 109.5 . .
H55G C554 H55I 109.5 . .
H55H C554 H55I 109.5 . .

loop_
_geom_bond_atom_site_label_1
_geom_bond_atom_site_label_2
_geom_bond_distance
_geom_bond_site_symmetry_2
Fe1 O1 1.9881(12) .
Fe1 O1 2.0115(13) 3_655
Fe1 C5 2.2398(16) .
Fe1 C4 2.2513(17) .
Fe1 C3 2.2924(18) .
Fe1 C1 2.3146(17) .
Fe1 C2 2.3546(17) .
O1 C51 1.350(2) .
O1 Fe1 2.0115(13) 3_655
C1 C5 1.437(2) .
C1 C2 1.446(2) .
C1 C11 1.541(3) .
C2 C3 1.431(2) .
C2 C21 1.549(2) .
C3 C4 1.419(2) .
C3 H3 0.9500 .
C4 C5 1.418(2) .
C4 C41 1.519(2) .
C5 H5 0.9500 .
C11 C12 1.535(3) .
C11 C13 1.536(3) .
C11 C14 1.543(3) .
C12 H12A 0.9800 .
C12 H12B 0.9800 .
C12 H12C 0.9800 .
C13 H13A 0.9800 .
C13 H13B 0.9800 .
C13 H13C 0.9800 .
C14 H14A 0.9800 .
C14 H14B 0.9800 .
C14 H14C 0.9800 .
C21 C23 1.528(3) .
C21 C22 1.538(3) .
C21 C24 1.539(3) .
C22 H22A 0.9800 .
C22 H22B 0.9800 .
C22 H22C 0.9800 .
C23 H23A 0.9800 .
C23 H23B 0.9800 .
C23 H23C 0.9800 .
C24 H24A 0.9800 .
C24 H24B 0.9800 .
C24 H24C 0.9800 .
C41 C44 1.511(3) .
C41 C42 1.514(3) .
C41 C43 1.514(3) .
C42 H42A 0.9800 .
C42 H42B 0.9800 .
C42 H42C 0.9800 .
C43 H43A 0.9800 .
C43 H43B 0.9800 .
C43 H43C 0.9800 .
C44 H44A 0.9800 .
C44 H44B 0.9800 .
C44 H44C 0.9800 .
C51 C52 1.393(2) .
C51 C56 1.408(3) .
C52 C53 1.394(3) .
C52 H52 0.9500 .
C53 C54 1.393(3) .
C53 C531 1.543(3) .
C54 C55 1.397(3) .
C54 H54 0.9500 .
C55 C56 1.399(2) .
C55 C551 1.530(3) .
C56 H56 0.9500 .
C531 C533 1.523(3) .
C531 C532 1.532(3) .
C531 C534 1.532(3) .
C532 H53A 0.9800 .
C532 H53B 0.9800 .
C532 H53C 0.9800 .
C533 H53D 0.9800 .
C533 H53E 0.9800 .
C533 H53F 0.9800 .
C534 H53G 0.9800 .
C534 H53H 0.9800 .
C534 H53I 0.9800 .
C551 C552 1.526(3) .
C551 C553 1.533(3) .
C551 C554 1.537(3) .
C552 H55A 0.9800 .
C552 H55B 0.9800 .
C552 H55C 0.9800 .
C553 H55D 0.9800 .
C553 H55E 0.9800 .
C553 H55F 0.9800 .
C554 H55G 0.9800 .
C554 H55H 0.9800 .
C554 H55I 0.9800 .

loop_
_geom_torsion_atom_site_label_1
_geom_torsion_atom_site_label_2
_geom_torsion_atom_site_label_3
_geom_torsion_atom_site_label_4
_geom_torsion
_geom_torsion_site_symmetry_1
_geom_torsion_site_symmetry_4
O1 Fe1 O1 C51 -178.33(18) 3_655 .
C5 Fe1 O1 C51 -19.8(5) . .
C4 Fe1 O1 C51 -42.16(17) . .
C3 Fe1 O1 C51 -8.20(16) . .
C1 Fe1 O1 C51 61.08(18) . .
C2 Fe1 O1 C51 30.84(16) . .
O1 Fe1 O1 Fe1 0.0 3_655 3_655
C5 Fe1 O1 Fe1 158.6(4) . 3_655
C4 Fe1 O1 Fe1 136.17(7) . 3_655
C3 Fe1 O1 Fe1 170.13(5) . 3_655
C1 Fe1 O1 Fe1 -120.59(9) . 3_655
C2 Fe1 O1 Fe1 -150.83(6) . 3_655
O1 Fe1 C1 C5 -166.34(10) . .
O1 Fe1 C1 C5 84.54(11) 3_655 .
C4 Fe1 C1 C5 -36.82(10) . .
C3 Fe1 C1 C5 -78.61(11) . .
C2 Fe1 C1 C5 -115.36(14) . .
O1 Fe1 C1 C2 -50.98(14) . .
O1 Fe1 C1 C2 -160.11(9) 3_655 .
C5 Fe1 C1 C2 115.36(14) . .
C4 Fe1 C1 C2 78.53(10) . .
C3 Fe1 C1 C2 36.74(9) . .
O1 Fe1 C1 C11 79.91(16) . .
O1 Fe1 C1 C11 -29.21(15) 3_655 .
C5 Fe1 C1 C11 -113.75(18) . .
C4 Fe1 C1 C11 -150.57(15) . .
C3 Fe1 C1 C11 167.64(15) . .
C2 Fe1 C1 C11 130.90(18) . .
C5 C1 C2 C3 0.89(18) . .
C11 C1 C2 C3 -178.03(17) . .
Fe1 C1 C2 C3 -60.47(11) . .
C5 C1 C2 C21 -172.85(18) . .
C11 C1 C2 C21 8.2(3) . .
Fe1 C1 C2 C21 125.79(19) . .
C5 C1 C2 Fe1 61.36(11) . .
C11 C1 C2 Fe1 -117.57(19) . .
O1 Fe1 C2 C3 -93.73(10) . .
O1 Fe1 C2 C3 153.34(11) 3_655 .
C5 Fe1 C2 C3 78.95(10) . .
C4 Fe1 C2 C3 36.47(10) . .
C1 Fe1 C2 C3 117.48(14) . .
O1 Fe1 C2 C1 148.79(9) . .
O1 Fe1 C2 C1 35.86(15) 3_655 .
C5 Fe1 C2 C1 -38.53(9) . .
C4 Fe1 C2 C1 -81.01(10) . .
C3 Fe1 C2 C1 -117.48(14) . .
O1 Fe1 C2 C21 18.09(17) . .
O1 Fe1 C2 C21 -94.85(18) 3_655 .
C5 Fe1 C2 C21 -169.23(18) . .
C4 Fe1 C2 C21 148.28(18) . .
C3 Fe1 C2 C21 111.82(19) . .
C1 Fe1 C2 C21 -130.7(2) . .
C1 C2 C3 C4 -0.56(19) . .
C21 C2 C3 C4 174.24(15) . .
Fe1 C2 C3 C4 -61.51(12) . .
C1 C2 C3 Fe1 60.95(11) . .
C21 C2 C3 Fe1 -124.26(14) . .
O1 Fe1 C3 C4 -138.88(10) . .
O1 Fe1 C3 C4 1.3(3) 3_655 .
C5 Fe1 C3 C4 39.22(10) . .
C1 Fe1 C3 C4 81.85(11) . .
C2 Fe1 C3 C4 118.83(14) . .
O1 Fe1 C3 C2 102.29(10) . .
O1 Fe1 C3 C2 -117.5(2) 3_655 .
C5 Fe1 C3 C2 -79.61(10) . .
C4 Fe1 C3 C2 -118.83(14) . .
C1 Fe1 C3 C2 -36.98(9) . .
C2 C3 C4 C5 -0.01(19) . .
Fe1 C3 C4 C5 -64.14(11) . .
C2 C3 C4 C41 -172.63(15) . .
Fe1 C3 C4 C41 123.24(17) . .
C2 C3 C4 Fe1 64.13(12) . .
O1 Fe1 C4 C5 174.78(9) . .
O1 Fe1 C4 C5 -65.61(11) 3_655 .
C3 Fe1 C4 C5 113.94(14) . .
C1 Fe1 C4 C5 36.76(10) . .
C2 Fe1 C4 C5 78.04(10) . .
O1 Fe1 C4 C3 60.84(13) . .
O1 Fe1 C4 C3 -179.56(9) 3_655 .
C5 Fe1 C4 C3 -113.94(14) . .
C1 Fe1 C4 C3 -77.18(11) . .
C2 Fe1 C4 C3 -35.91(10) . .
O1 Fe1 C4 C41 -61.09(17) . .
O1 Fe1 C4 C41 58.52(17) 3_655 .
C5 Fe1 C4 C41 124.13(19) . .
C3 Fe1 C4 C41 -121.92(19) . .
C1 Fe1 C4 C41 160.89(17) . .
C2 Fe1 C4 C41 -157.83(17) . .
C3 C4 C5 C1 0.59(19) . .
C41 C4 C5 C1 172.92(16) . .
Fe1 C4 C5 C1 -65.07(12) . .
C3 C4 C5 Fe1 65.66(11) . .
C41 C4 C5 Fe1 -122.01(18) . .
C2 C1 C5 C4 -0.93(19) . .
C11 C1 C5 C4 178.16(15) . .
Fe1 C1 C5 C4 63.55(12) . .
C2 C1 C5 Fe1 -64.48(11) . .
C11 C1 C5 Fe1 114.60(15) . .
O1 Fe1 C5 C4 -26.4(4) . .
O1 Fe1 C5 C4 131.44(10) 3_655 .
C3 Fe1 C5 C4 -38.77(10) . .
C1 Fe1 C5 C4 -118.15(15) . .
C2 Fe1 C5 C4 -80.34(11) . .
O1 Fe1 C5 C1 91.8(4) . .
O1 Fe1 C5 C1 -110.41(10) 3_655 .
C4 Fe1 C5 C1 118.15(15) . .
C3 Fe1 C5 C1 79.38(11) . .
C2 Fe1 C5 C1 37.81(10) . .
C5 C1 C11 C12 -108.57(18) . .
C2 C1 C11 C12 70.2(2) . .
Fe1 C1 C11 C12 -26.23(19) . .
C5 C1 C11 C13 127.96(17) . .
C2 C1 C11 C13 -53.2(2) . .
Fe1 C1 C11 C13 -149.70(13) . .
C5 C1 C11 C14 9.1(2) . .
C2 C1 C11 C14 -172.07(18) . .
Fe1 C1 C11 C14 91.47(16) . .
C3 C2 C21 C23 137.56(17) . .
C1 C2 C21 C23 -49.3(3) . .
Fe1 C2 C21 C23 50.8(2) . .
C3 C2 C21 C22 18.1(2) . .
C1 C2 C21 C22 -168.74(18) . .
Fe1 C2 C21 C22 -68.6(2) . .
C3 C2 C21 C24 -98.23(19) . .
C1 C2 C21 C24 74.9(2) . .
Fe1 C2 C21 C24 175.03(13) . .
C5 C4 C41 C44 -98.0(3) . .
C3 C4 C41 C44 73.0(3) . .
Fe1 C4 C41 C44 168.0(2) . .
C5 C4 C41 C42 141.4(2) . .
C3 C4 C41 C42 -47.6(3) . .
Fe1 C4 C41 C42 47.4(3) . .
C5 C4 C41 C43 21.9(3) . .
C3 C4 C41 C43 -167.1(2) . .
Fe1 C4 C41 C43 -72.1(2) . .
Fe1 O1 C51 C52 -112.88(16) . .
Fe1 O1 C51 C52 69.3(2) 3_655 .
Fe1 O1 C51 C56 66.3(2) . .
Fe1 O1 C51 C56 -111.44(17) 3_655 .
O1 C51 C52 C53 177.87(16) . .
C56 C51 C52 C53 -1.4(3) . .
C51 C52 C53 C54 2.1(3) . .
C51 C52 C53 C531 -177.14(16) . .
C52 C53 C54 C55 -1.0(3) . .
C531 C53 C54 C55 178.28(17) . .
C53 C54 C55 C56 -0.9(3) . .
C53 C54 C55 C551 179.44(18) . .
C54 C55 C56 C51 1.7(3) . .
C551 C55 C56 C51 -178.64(16) . .
O1 C51 C56 C55 -179.84(15) . .
C52 C51 C56 C55 -0.6(2) . .
C54 C53 C531 C533 -127.3(2) . .
C52 C53 C531 C533 51.9(3) . .
C54 C53 C531 C532 -6.8(3) . .
C52 C53 C531 C532 172.4(2) . .
C54 C53 C531 C534 112.1(2) . .
C52 C53 C531 C534 -68.7(2) . .
C54 C55 C551 C552 120.1(2) . .
C56 C55 C551 C552 -59.5(2) . .
C54 C55 C551 C553 -119.6(2) . .
C56 C55 C551 C553 60.8(2) . .
C54 C55 C551 C554 0.0(3) . .
C56 C55 C551 C554 -179.60(18) . .
